data_4025263
loop_
_publ_author_name
'S\'ebastien Cl\'ement'
'Franck Meyer'
'Julien De Winter'
'Olivier Coulembier'
'Christophe M. L. Vande Velde'
'Matthias Zeller'
'Pascal Gerbaux'
'Jean-Yves Balandier'
'Sergey Sergeyev'
'Roberto Lazzaroni'
'Yves Geerts'
'Philippe Dubois'

_publ_section_title
;
 Synthesis and Supramolecular Organization of Regioregular Polythiophene
 Block Oligomers
;
_journal_name_full 'Journal of Organic Chemistry'
_journal_page_first 1561
_journal_page_last 1568
_journal_paper_doi 10.1021/jo902490m
_journal_volume 75
_journal_year 2010
_chemical_formula_moiety 'C24 H6 Br4 F10 S2'
_chemical_formula_sum 'C24 H6 Br4 F10 S2'
_chemical_formula_weight 868.05
_chemical_name_common 'dimer of 2'
_chemical_name_systematic
;
 ?
;
_space_group_IT_number 14
_symmetry_cell_setting monoclinic
_symmetry_space_group_name_Hall '-P 2ybc'
_symmetry_space_group_name_H-M 'P 1 21/c 1'
_atom_sites_solution_hydrogens geom
_atom_sites_solution_primary direct
_atom_sites_solution_secondary difmap
_audit_creation_method SHELXL-97
_cell_angle_alpha 90.00
_cell_angle_beta 109.2760(10)
_cell_angle_gamma 90.00
_cell_formula_units_Z 4
_cell_length_a 13.8315(10)
_cell_length_b 11.1491(8)
_cell_length_c 17.5648(12)
_cell_measurement_reflns_used 8180
_cell_measurement_temperature 100(2)
_cell_measurement_theta_max 31.32
_cell_measurement_theta_min 2.4
_cell_volume 2556.8(3)
_computing_cell_refinement 'Bruker software'
_computing_data_reduction 'Bruker software'
_computing_molecular_graphics 'Mercury, ORTEP-III for Windows'
_computing_publication_material 'WinGX,PLATON '
_computing_structure_refinement 'SHELXL-97 (Sheldrick, 2008)'
_computing_structure_solution 'SHELXS-97 (Sheldrick, 2008)'
_diffrn_ambient_temperature 100(2)
_diffrn_measured_fraction_theta_full 1.000
_diffrn_measured_fraction_theta_max 0.934
_diffrn_measurement_device_type 'Bruker APEX-II on four-circle goniometer'
_diffrn_measurement_method \w-scans
_diffrn_radiation_monochromator graphite
_diffrn_radiation_source 'fine-focus sealed tube'
_diffrn_radiation_type MoK\a
_diffrn_radiation_wavelength 0.71073
_diffrn_reflns_av_R_equivalents 0.0383
_diffrn_reflns_av_sigmaI/netI 0.0402
_diffrn_reflns_limit_h_max 19
_diffrn_reflns_limit_h_min -19
_diffrn_reflns_limit_k_max 16
_diffrn_reflns_limit_k_min -16
_diffrn_reflns_limit_l_max 25
_diffrn_reflns_limit_l_min -24
_diffrn_reflns_number 27254
_diffrn_reflns_theta_full 27.50
_diffrn_reflns_theta_max 31.57
_diffrn_reflns_theta_min 1.56
_exptl_absorpt_coefficient_mu 6.549
_exptl_absorpt_correction_T_max 0.182
_exptl_absorpt_correction_T_min 0.087
_exptl_absorpt_correction_type multi-scan
_exptl_absorpt_process_details 'Bruker SADABS 2008/1 (Bruker, 2008)'
_exptl_crystal_colour colourless
_exptl_crystal_density_diffrn 2.255
_exptl_crystal_density_method 'not measured'
_exptl_crystal_description plate
_exptl_crystal_F_000 1648
_exptl_crystal_size_max 0.45
_exptl_crystal_size_mid 0.30
_exptl_crystal_size_min 0.26
_refine_diff_density_max 1.123
_refine_diff_density_min -0.933
_refine_diff_density_rms 0.116
_refine_ls_extinction_method none
_refine_ls_goodness_of_fit_ref 1.013
_refine_ls_hydrogen_treatment constr
_refine_ls_matrix_type full
_refine_ls_number_parameters 361
_refine_ls_number_reflns 8013
_refine_ls_number_restraints 0
_refine_ls_restrained_S_all 1.013
_refine_ls_R_factor_all 0.0458
_refine_ls_R_factor_gt 0.0310
_refine_ls_shift/su_max 0.001
_refine_ls_shift/su_mean 0.000
_refine_ls_structure_factor_coef Fsqd
_refine_ls_weighting_details 'calc w=1/[\s^2^(Fo^2^)+(0.0312P)^2^+1.7549P] where P=(Fo^2^+2Fc^2^)/3'
_refine_ls_weighting_scheme calc
_refine_ls_wR_factor_gt 0.0661
_refine_ls_wR_factor_ref 0.0711
_reflns_number_gt 6484
_reflns_number_total 8013
_reflns_threshold_expression >2sigma(I)
_cod_data_source_file jo902490m_si_003.cif
_cod_data_source_block 4
_cod_database_code 4025263

loop_
_symmetry_equiv_pos_as_xyz
'x, y, z'
'-x, y+1/2, -z+1/2'
'-x, -y, -z'
'x, -y-1/2, z-1/2'

loop_
_atom_site_label
_atom_site_type_symbol
_atom_site_fract_x
_atom_site_fract_y
_atom_site_fract_z
_atom_site_U_iso_or_equiv
_atom_site_adp_type
_atom_site_occupancy
_atom_site_symmetry_multiplicity
_atom_site_calc_flag
_atom_site_refinement_flags
_atom_site_disorder_assembly
_atom_site_disorder_group
Br1 Br 0.081357(18) 0.58281(2) 0.125984(14) 0.01760(6) Uani 1 1 d . . .
Br2 Br 0.384860(18) 0.07833(2) -0.052976(14) 0.01882(6) Uani 1 1 d . . .
Br3 Br 0.17879(2) 0.81689(2) -0.149861(16) 0.02488(7) Uani 1 1 d . . .
Br4 Br 0.27375(2) -0.12094(2) 0.227154(16) 0.02505(7) Uani 1 1 d . . .
S1 S 0.34623(5) -0.08211(5) 0.07919(4) 0.01646(11) Uani 1 1 d . . .
S21 S 0.11012(4) 0.75609(5) -0.00293(4) 0.01634(11) Uani 1 1 d . . .
F13 F 0.30645(11) 0.46243(13) 0.26002(8) 0.0198(3) Uani 1 1 d . . .
F35 F 0.21509(11) 0.33126(13) -0.19023(8) 0.0203(3) Uani 1 1 d . . .
F9 F 0.41208(11) 0.49998(13) 0.03078(9) 0.0206(3) Uani 1 1 d . . .
F29 F 0.10281(10) 0.14553(12) 0.00775(8) 0.0167(3) Uani 1 1 d . . .
F30 F -0.02260(11) 0.00519(13) -0.10597(9) 0.0223(3) Uani 1 1 d . . .
F31 F -0.03407(11) 0.02860(14) -0.26258(9) 0.0245(3) Uani 1 1 d . . .
C2 C 0.34717(16) 0.05852(19) 0.03877(13) 0.0121(4) Uani 1 1 d . . .
F11 F 0.54013(12) 0.76129(13) 0.24916(10) 0.0298(4) Uani 1 1 d . . .
C25 C 0.16405(18) 0.7091(2) -0.07283(14) 0.0161(4) Uani 1 1 d . . .
C28 C 0.16552(16) 0.24316(18) -0.08607(13) 0.0119(4) Uani 1 1 d . . .
C23 C 0.17013(17) 0.53488(19) 0.00099(13) 0.0130(4) Uani 1 1 d . . .
F32 F 0.08449(12) 0.19650(14) -0.30372(8) 0.0241(3) Uani 1 1 d . . .
F10 F 0.53503(12) 0.67984(14) 0.10204(11) 0.0306(4) Uani 1 1 d . . .
C4 C 0.29041(17) 0.0997(2) 0.14506(13) 0.0138(4) Uani 1 1 d . . .
H4 H 0.2674 0.1463 0.1795 0.017 Uiso 1 1 calc R . .
C33 C 0.15651(17) 0.25200(19) -0.16697(14) 0.0143(4) Uani 1 1 d . . .
C7 C 0.28108(16) 0.37290(19) 0.10407(13) 0.0117(4) Uani 1 1 d . . .
H7 H 0.2553 0.3347 0.1438 0.014 Uiso 1 1 calc R . .
C8 C 0.35411(16) 0.47304(19) 0.14245(13) 0.0127(4) Uani 1 1 d . . .
C26 C 0.18987(17) 0.40597(18) 0.02548(13) 0.0120(4) Uani 1 1 d . . .
H26 H 0.1266 0.3695 0.0281 0.014 Uiso 1 1 calc R . .
C24 C 0.19220(18) 0.59180(19) -0.06458(14) 0.0151(4) Uani 1 1 d . . .
H24 H 0.2224 0.5528 -0.0978 0.018 Uiso 1 1 calc R . .
C5 C 0.30264(18) -0.0210(2) 0.15185(14) 0.0155(4) Uani 1 1 d . . .
C32 C 0.09012(18) 0.1829(2) -0.22656(14) 0.0165(4) Uani 1 1 d . . .
F12 F 0.42753(12) 0.64740(14) 0.32875(9) 0.0267(3) Uani 1 1 d . . .
C27 C 0.23673(16) 0.32417(19) -0.02484(13) 0.0116(4) Uani 1 1 d . . .
H27 H 0.2723 0.3753 -0.0525 0.014 Uiso 1 1 calc R . .
C22 C 0.12630(17) 0.6148(2) 0.03871(14) 0.0133(4) Uani 1 1 d . . .
C30 C 0.03566(17) 0.08672(19) -0.12642(14) 0.0143(4) Uani 1 1 d . . .
C29 C 0.10187(17) 0.15836(19) -0.06851(13) 0.0127(4) Uani 1 1 d . . .
C11 C 0.48156(19) 0.6664(2) 0.21554(16) 0.0210(5) Uani 1 1 d . . .
C13 C 0.36210(18) 0.5148(2) 0.21908(14) 0.0157(4) Uani 1 1 d . . .
C3 C 0.31679(16) 0.14700(19) 0.07924(13) 0.0110(4) Uani 1 1 d . . .
C6 C 0.31816(16) 0.27664(19) 0.05571(13) 0.0109(4) Uani 1 1 d . . .
H6 H 0.3871 0.2976 0.0559 0.013 Uiso 1 1 calc R . .
C31 C 0.02946(18) 0.0988(2) -0.20598(14) 0.0161(4) Uani 1 1 d . . .
C10 C 0.47793(19) 0.6268(2) 0.14055(16) 0.0201(5) Uani 1 1 d . . .
C12 C 0.42392(19) 0.6099(2) 0.25560(15) 0.0194(5) Uani 1 1 d . . .
C9 C 0.41411(18) 0.5320(2) 0.10501(14) 0.0163(4) Uani 1 1 d . . .

loop_
_atom_site_aniso_label
_atom_site_aniso_U_11
_atom_site_aniso_U_22
_atom_site_aniso_U_33
_atom_site_aniso_U_23
_atom_site_aniso_U_13
_atom_site_aniso_U_12
Br1 0.02122(12) 0.01873(11) 0.01625(11) 0.00153(9) 0.01078(9) 0.00366(8)
Br2 0.02442(12) 0.02065(12) 0.01669(12) 0.00406(9) 0.01393(10) 0.00657(9)
Br3 0.03928(15) 0.01573(11) 0.02705(14) 0.00833(10) 0.02097(12) 0.00720(10)
Br4 0.03920(15) 0.01750(11) 0.02685(14) 0.01036(10) 0.02224(12) 0.00580(10)
S1 0.0229(3) 0.0113(2) 0.0187(3) 0.0019(2) 0.0116(2) 0.0028(2)
S21 0.0208(3) 0.0118(2) 0.0191(3) 0.0005(2) 0.0102(2) 0.0033(2)
F13 0.0265(7) 0.0228(7) 0.0119(7) -0.0016(6) 0.0086(6) -0.0032(6)
F35 0.0278(8) 0.0214(7) 0.0146(7) 0.0018(6) 0.0110(6) -0.0063(6)
F9 0.0272(7) 0.0205(7) 0.0185(7) -0.0006(6) 0.0136(6) -0.0061(6)
F29 0.0178(7) 0.0229(7) 0.0116(6) 0.0025(5) 0.0077(5) -0.0012(5)
F30 0.0209(7) 0.0212(7) 0.0250(8) -0.0001(6) 0.0079(6) -0.0077(6)
F31 0.0248(8) 0.0277(8) 0.0179(7) -0.0100(6) 0.0029(6) -0.0066(6)
C2 0.0139(10) 0.0127(9) 0.0113(10) 0.0009(8) 0.0065(8) 0.0020(7)
F11 0.0295(8) 0.0169(7) 0.0323(9) -0.0028(6) -0.0040(7) -0.0083(6)
C25 0.0194(11) 0.0156(10) 0.0155(11) 0.0026(9) 0.0087(9) 0.0017(8)
C28 0.0146(10) 0.0110(9) 0.0109(10) 0.0002(8) 0.0053(8) 0.0026(7)
C23 0.0142(10) 0.0116(9) 0.0123(10) -0.0009(8) 0.0033(8) 0.0005(8)
F32 0.0329(8) 0.0311(8) 0.0080(6) -0.0031(6) 0.0064(6) -0.0031(6)
F10 0.0284(8) 0.0256(8) 0.0406(10) 0.0038(7) 0.0154(8) -0.0126(6)
C4 0.0164(10) 0.0152(10) 0.0113(10) -0.0001(8) 0.0067(9) 0.0014(8)
C33 0.0186(11) 0.0126(10) 0.0132(10) 0.0009(8) 0.0074(9) 0.0006(8)
C7 0.0144(10) 0.0110(9) 0.0104(10) 0.0010(8) 0.0051(8) -0.0001(7)
C8 0.0126(10) 0.0116(9) 0.0137(10) 0.0022(8) 0.0041(8) 0.0006(7)
C26 0.0145(10) 0.0109(9) 0.0110(10) -0.0003(8) 0.0047(8) 0.0004(7)
C24 0.0193(11) 0.0137(10) 0.0134(10) -0.0005(8) 0.0069(9) 0.0023(8)
C5 0.0200(11) 0.0139(10) 0.0149(11) 0.0038(9) 0.0088(9) 0.0016(8)
C32 0.0217(11) 0.0192(11) 0.0090(10) -0.0014(9) 0.0058(9) 0.0022(9)
F12 0.0363(9) 0.0232(7) 0.0144(7) -0.0061(6) 0.0001(7) -0.0011(6)
C27 0.0147(10) 0.0108(9) 0.0105(10) 0.0014(8) 0.0056(8) 0.0017(7)
C22 0.0145(10) 0.0132(9) 0.0133(10) 0.0003(8) 0.0062(8) 0.0012(8)
C30 0.0145(10) 0.0119(9) 0.0175(11) 0.0010(8) 0.0064(9) 0.0002(8)
C29 0.0153(10) 0.0136(10) 0.0103(10) 0.0008(8) 0.0056(8) 0.0029(8)
C11 0.0185(11) 0.0119(10) 0.0256(13) 0.0008(9) -0.0022(10) -0.0020(8)
C13 0.0174(11) 0.0138(10) 0.0146(11) 0.0016(9) 0.0035(9) 0.0019(8)
C3 0.0106(9) 0.0108(9) 0.0114(10) 0.0009(8) 0.0034(8) -0.0002(7)
C6 0.0128(10) 0.0116(9) 0.0098(10) -0.0005(8) 0.0058(8) 0.0001(7)
C31 0.0156(11) 0.0167(10) 0.0145(11) -0.0045(9) 0.0029(9) 0.0015(8)
C10 0.0188(11) 0.0149(11) 0.0244(13) 0.0043(10) 0.0044(10) -0.0024(8)
C12 0.0239(12) 0.0155(10) 0.0132(11) -0.0011(9) -0.0014(9) 0.0024(9)
C9 0.0186(11) 0.0150(10) 0.0158(11) 0.0007(9) 0.0062(9) -0.0006(8)

loop_
_atom_type_symbol
_atom_type_description
_atom_type_scat_dispersion_real
_atom_type_scat_dispersion_imag
_atom_type_scat_source
C C 0.0033 0.0016 'International Tables Vol C Tables 4.2.6.8 and 6.1.1.4'
H H 0.0000 0.0000 'International Tables Vol C Tables 4.2.6.8 and 6.1.1.4'
Br Br -0.2901 2.4595 'International Tables Vol C Tables 4.2.6.8 and 6.1.1.4'
F F 0.0171 0.0103 'International Tables Vol C Tables 4.2.6.8 and 6.1.1.4'
S S 0.1246 0.1234 'International Tables Vol C Tables 4.2.6.8 and 6.1.1.4'

loop_
_geom_angle_atom_site_label_1
_geom_angle_atom_site_label_2
_geom_angle_atom_site_label_3
_geom_angle
_geom_angle_site_symmetry_1
_geom_angle_site_symmetry_3
_geom_angle_publ_flag
C5 S1 C2 89.87(10) . . ?
C25 S21 C22 89.91(11) . . ?
C3 C2 S1 113.50(16) . . ?
C3 C2 Br2 126.05(17) . . ?
S1 C2 Br2 120.44(12) . . ?
C24 C25 S21 113.25(17) . . ?
C24 C25 Br3 126.85(18) . . ?
S21 C25 Br3 119.90(13) . . ?
C33 C28 C29 115.1(2) . . ?
C33 C28 C27 120.51(19) . . ?
C29 C28 C27 124.31(19) . . ?
C22 C23 C24 110.33(19) . . ?
C22 C23 C26 123.6(2) . . ?
C24 C23 C26 126.02(19) . . ?
C5 C4 C3 112.4(2) . . ?
C5 C4 H4 123.8 . . ?
C3 C4 H4 123.8 . . ?
F35 C33 C32 116.9(2) . . ?
F35 C33 C28 119.7(2) . . ?
C32 C33 C28 123.4(2) . . ?
C8 C7 C6 117.50(18) . . ?
C8 C7 C26 116.30(17) . . ?
C6 C7 C26 89.77(16) . . ?
C8 C7 H7 110.6 . . ?
C6 C7 H7 110.6 . . ?
C26 C7 H7 110.6 . . ?
C9 C8 C13 115.5(2) . . ?
C9 C8 C7 123.9(2) . . ?
C13 C8 C7 120.49(19) . . ?
C23 C26 C27 118.06(18) . . ?
C23 C26 C7 119.53(18) . . ?
C27 C26 C7 89.85(16) . . ?
C23 C26 H26 109.3 . . ?
C27 C26 H26 109.3 . . ?
C7 C26 H26 109.3 . . ?
C25 C24 C23 112.5(2) . . ?
C25 C24 H24 123.8 . . ?
C23 C24 H24 123.8 . . ?
C4 C5 S1 113.02(17) . . ?
C4 C5 Br4 127.11(18) . . ?
S1 C5 Br4 119.84(13) . . ?
F32 C32 C33 120.5(2) . . ?
F32 C32 C31 120.2(2) . . ?
C33 C32 C31 119.3(2) . . ?
C28 C27 C26 117.63(18) . . ?
C28 C27 C6 123.08(18) . . ?
C26 C27 C6 89.74(16) . . ?
C28 C27 H27 108.2 . . ?
C26 C27 H27 108.2 . . ?
C6 C27 H27 108.2 . . ?
C23 C22 S21 114.03(17) . . ?
C23 C22 Br1 126.49(17) . . ?
S21 C22 Br1 119.46(12) . . ?
F30 C30 C29 120.5(2) . . ?
F30 C30 C31 119.8(2) . . ?
C29 C30 C31 119.7(2) . . ?
F29 C29 C30 117.4(2) . . ?
F29 C29 C28 119.61(19) . . ?
C30 C29 C28 123.0(2) . . ?
F11 C11 C10 120.0(2) . . ?
F11 C11 C12 120.1(2) . . ?
C10 C11 C12 119.9(2) . . ?
F13 C13 C12 117.4(2) . . ?
F13 C13 C8 119.5(2) . . ?
C12 C13 C8 123.0(2) . . ?
C2 C3 C4 111.22(19) . . ?
C2 C3 C6 121.24(19) . . ?
C4 C3 C6 127.48(19) . . ?
C3 C6 C7 118.41(17) . . ?
C3 C6 C27 119.85(18) . . ?
C7 C6 C27 89.51(15) . . ?
C3 C6 H6 109.2 . . ?
C7 C6 H6 109.2 . . ?
C27 C6 H6 109.2 . . ?
F31 C31 C30 120.1(2) . . ?
F31 C31 C32 120.5(2) . . ?
C30 C31 C32 119.4(2) . . ?
F10 C10 C11 120.2(2) . . ?
F10 C10 C9 120.3(2) . . ?
C11 C10 C9 119.5(2) . . ?
F12 C12 C11 120.3(2) . . ?
F12 C12 C13 120.5(2) . . ?
C11 C12 C13 119.2(2) . . ?
F9 C9 C8 120.7(2) . . ?
F9 C9 C10 116.5(2) . . ?
C8 C9 C10 122.8(2) . . ?

loop_
_geom_bond_atom_site_label_1
_geom_bond_atom_site_label_2
_geom_bond_distance
_geom_bond_site_symmetry_2
_geom_bond_publ_flag
Br1 C22 1.869(2) . ?
Br2 C2 1.863(2) . ?
Br3 C25 1.870(2) . ?
Br4 C5 1.870(2) . ?
S1 C5 1.722(2) . ?
S1 C2 1.723(2) . ?
S21 C25 1.715(2) . ?
S21 C22 1.720(2) . ?
F13 C13 1.348(3) . ?
F35 C33 1.350(2) . ?
F9 C9 1.343(3) . ?
F29 C29 1.343(3) . ?
F30 C30 1.340(3) . ?
F31 C31 1.341(3) . ?
C2 C3 1.361(3) . ?
F11 C11 1.345(3) . ?
C25 C24 1.359(3) . ?
C28 C33 1.388(3) . ?
C28 C29 1.394(3) . ?
C28 C27 1.498(3) . ?
C23 C22 1.366(3) . ?
C23 C24 1.433(3) . ?
C23 C26 1.499(3) . ?
F32 C32 1.340(3) . ?
F10 C10 1.336(3) . ?
C4 C5 1.357(3) . ?
C4 C3 1.423(3) . ?
C4 H4 0.9300 . ?
C33 C32 1.378(3) . ?
C7 C8 1.507(3) . ?
C7 C6 1.557(3) . ?
C7 C26 1.576(3) . ?
C7 H7 0.9800 . ?
C8 C9 1.384(3) . ?
C8 C13 1.394(3) . ?
C26 C27 1.553(3) . ?
C26 H26 0.9800 . ?
C24 H24 0.9300 . ?
C32 C31 1.383(3) . ?
F12 C12 1.336(3) . ?
C27 C6 1.581(3) . ?
C27 H27 0.9800 . ?
C30 C29 1.377(3) . ?
C30 C31 1.378(3) . ?
C11 C10 1.374(4) . ?
C11 C12 1.377(4) . ?
C13 C12 1.380(3) . ?
C3 C6 1.505(3) . ?
C6 H6 0.9800 . ?
C10 C9 1.386(3) . ?

loop_
_geom_torsion_atom_site_label_1
_geom_torsion_atom_site_label_2
_geom_torsion_atom_site_label_3
_geom_torsion_atom_site_label_4
_geom_torsion
_geom_torsion_site_symmetry_1
_geom_torsion_site_symmetry_2
_geom_torsion_site_symmetry_3
_geom_torsion_site_symmetry_4
_geom_torsion_publ_flag
C5 S1 C2 C3 0.59(18) . . . . ?
C5 S1 C2 Br2 -178.28(14) . . . . ?
C22 S21 C25 C24 0.3(2) . . . . ?
C22 S21 C25 Br3 -179.70(15) . . . . ?
C29 C28 C33 F35 -179.79(19) . . . . ?
C27 C28 C33 F35 2.4(3) . . . . ?
C29 C28 C33 C32 0.0(3) . . . . ?
C27 C28 C33 C32 -177.9(2) . . . . ?
C6 C7 C8 C9 42.0(3) . . . . ?
C26 C7 C8 C9 -62.6(3) . . . . ?
C6 C7 C8 C13 -140.2(2) . . . . ?
C26 C7 C8 C13 115.1(2) . . . . ?
C22 C23 C26 C27 177.9(2) . . . . ?
C24 C23 C26 C27 -1.2(3) . . . . ?
C22 C23 C26 C7 -74.8(3) . . . . ?
C24 C23 C26 C7 106.2(3) . . . . ?
C8 C7 C26 C23 -9.9(3) . . . . ?
C6 C7 C26 C23 -130.7(2) . . . . ?
C8 C7 C26 C27 112.75(19) . . . . ?
C6 C7 C26 C27 -8.12(16) . . . . ?
S21 C25 C24 C23 -0.1(3) . . . . ?
Br3 C25 C24 C23 179.88(17) . . . . ?
C22 C23 C24 C25 -0.2(3) . . . . ?
C26 C23 C24 C25 178.9(2) . . . . ?
C3 C4 C5 S1 0.0(3) . . . . ?
C3 C4 C5 Br4 -178.06(17) . . . . ?
C2 S1 C5 C4 -0.29(19) . . . . ?
C2 S1 C5 Br4 177.88(15) . . . . ?
F35 C33 C32 F32 -0.8(3) . . . . ?
C28 C33 C32 F32 179.5(2) . . . . ?
F35 C33 C32 C31 178.9(2) . . . . ?
C28 C33 C32 C31 -0.8(4) . . . . ?
C33 C28 C27 C26 120.9(2) . . . . ?
C29 C28 C27 C26 -56.7(3) . . . . ?
C33 C28 C27 C6 -129.5(2) . . . . ?
C29 C28 C27 C6 52.9(3) . . . . ?
C23 C26 C27 C28 -100.3(2) . . . . ?
C7 C26 C27 C28 135.86(19) . . . . ?
C23 C26 C27 C6 131.85(19) . . . . ?
C7 C26 C27 C6 7.99(15) . . . . ?
C24 C23 C22 S21 0.4(3) . . . . ?
C26 C23 C22 S21 -178.74(17) . . . . ?
C24 C23 C22 Br1 178.64(17) . . . . ?
C26 C23 C22 Br1 -0.5(3) . . . . ?
C25 S21 C22 C23 -0.39(19) . . . . ?
C25 S21 C22 Br1 -178.75(15) . . . . ?
F30 C30 C29 F29 -2.1(3) . . . . ?
C31 C30 C29 F29 178.1(2) . . . . ?
F30 C30 C29 C28 178.9(2) . . . . ?
C31 C30 C29 C28 -1.0(3) . . . . ?
C33 C28 C29 F29 -178.08(19) . . . . ?
C27 C28 C29 F29 -0.4(3) . . . . ?
C33 C28 C29 C30 1.0(3) . . . . ?
C27 C28 C29 C30 178.7(2) . . . . ?
C9 C8 C13 F13 -179.90(19) . . . . ?
C7 C8 C13 F13 2.2(3) . . . . ?
C9 C8 C13 C12 1.1(3) . . . . ?
C7 C8 C13 C12 -176.8(2) . . . . ?
S1 C2 C3 C4 -0.7(2) . . . . ?
Br2 C2 C3 C4 178.07(16) . . . . ?
S1 C2 C3 C6 176.58(16) . . . . ?
Br2 C2 C3 C6 -4.6(3) . . . . ?
C5 C4 C3 C2 0.5(3) . . . . ?
C5 C4 C3 C6 -176.6(2) . . . . ?
C2 C3 C6 C7 179.3(2) . . . . ?
C4 C3 C6 C7 -3.9(3) . . . . ?
C2 C3 C6 C27 71.9(3) . . . . ?
C4 C3 C6 C27 -111.3(2) . . . . ?
C8 C7 C6 C3 124.0(2) . . . . ?
C26 C7 C6 C3 -116.18(19) . . . . ?
C8 C7 C6 C27 -111.85(19) . . . . ?
C26 C7 C6 C27 7.97(15) . . . . ?
C28 C27 C6 C3 -8.6(3) . . . . ?
C26 C27 C6 C3 114.85(19) . . . . ?
C28 C27 C6 C7 -131.5(2) . . . . ?
C26 C27 C6 C7 -8.09(16) . . . . ?
F30 C30 C31 F31 -0.5(3) . . . . ?
C29 C30 C31 F31 179.3(2) . . . . ?
F30 C30 C31 C32 -179.8(2) . . . . ?
C29 C30 C31 C32 0.1(3) . . . . ?
F32 C32 C31 F31 1.3(3) . . . . ?
C33 C32 C31 F31 -178.5(2) . . . . ?
F32 C32 C31 C30 -179.5(2) . . . . ?
C33 C32 C31 C30 0.8(3) . . . . ?
F11 C11 C10 F10 2.2(4) . . . . ?
C12 C11 C10 F10 -178.8(2) . . . . ?
F11 C11 C10 C9 -177.3(2) . . . . ?
C12 C11 C10 C9 1.6(4) . . . . ?
F11 C11 C12 F12 -1.5(3) . . . . ?
C10 C11 C12 F12 179.6(2) . . . . ?
F11 C11 C12 C13 178.2(2) . . . . ?
C10 C11 C12 C13 -0.8(4) . . . . ?
F13 C13 C12 F12 0.0(3) . . . . ?
C8 C13 C12 F12 179.0(2) . . . . ?
F13 C13 C12 C11 -179.6(2) . . . . ?
C8 C13 C12 C11 -0.6(4) . . . . ?
C13 C8 C9 F9 -179.5(2) . . . . ?
C7 C8 C9 F9 -1.7(3) . . . . ?
C13 C8 C9 C10 -0.2(3) . . . . ?
C7 C8 C9 C10 177.6(2) . . . . ?
F10 C10 C9 F9 -1.3(3) . . . . ?
C11 C10 C9 F9 178.2(2) . . . . ?
F10 C10 C9 C8 179.3(2) . . . . ?
C11 C10 C9 C8 -1.1(4) . . . . ?
